data_7704612
loop_
_publ_author_name
'Fondo, Matilde'
'Corredoira-V\'azquez, Julio'
'Garc\'ia-Deibe, Ana M'
'G\'omez-Coca, Silvia'
'Ruiz, Eliseo'
'Sanmart\'in-Matalobos, Jes\'us'

_publ_section_title
;
 Dysprosium-based complexes with a flat pentadentate donor: a magnetic and
 ab initio study.
;
_journal_issue 24
_journal_name_full 'Dalton transactions (Cambridge, England : 2003)'
_journal_page_first 8389
_journal_page_last 8401
_journal_paper_doi 10.1039/d0dt01293a
_journal_volume 49
_journal_year 2020
_chemical_formula_moiety 'C19 H14 Dy N5 O8, 1.15(C5 H5 N), 0.3(C7 H8)'
_chemical_formula_sum 'C26.85 H22.15 Dy N6.15 O8'
_chemical_formula_weight 721.46
_space_group_crystal_system triclinic
_space_group_IT_number 2
_space_group_name_Hall '-P 1'
_space_group_name_H-M_alt 'P -1'
_atom_sites_solution_hydrogens mixed
_audit_creation_method SHELXL-2018/1
_audit_update_record
;
2020-06-04 deposited with the CCDC.	2020-06-05 downloaded from the CCDC.
;
_cell_angle_alpha 86.328(4)
_cell_angle_beta 82.101(4)
_cell_angle_gamma 74.962(4)
_cell_formula_units_Z 2
_cell_length_a 9.8073(10)
_cell_length_b 10.4055(12)
_cell_length_c 13.9823(15)
_cell_measurement_reflns_used 1962
_cell_measurement_temperature 100(2)
_cell_measurement_theta_max 27.98
_cell_measurement_theta_min 2.54
_cell_volume 1364.4(3)
_computing_cell_refinement 'Bruker SAINT'
_computing_data_collection 'Bruker APEX3'
_computing_data_reduction 'Bruker SAINT'
_computing_molecular_graphics 'SHELXT-2018/1 (Sheldrick, 2018)'
_computing_publication_material 'WinGX 2018.3 (Farrugia, 2012)'
_computing_structure_refinement 'SHELXL-2018/1 (Sheldrick, 2018)'
_computing_structure_solution 'SHELXT-2014/1 (Sheldrick, 2014)'
_diffrn_ambient_temperature 100(2)
_diffrn_measured_fraction_theta_full 0.997
_diffrn_measured_fraction_theta_max 0.997
_diffrn_measurement_device_type 'Bruker APEX-II CCD'
_diffrn_measurement_method 'phi and omega scans'
_diffrn_radiation_type MoK\a
_diffrn_radiation_wavelength 0.71073
_diffrn_reflns_av_R_equivalents 0.0501
_diffrn_reflns_av_unetI/netI 0.0248
_diffrn_reflns_Laue_measured_fraction_full 0.997
_diffrn_reflns_Laue_measured_fraction_max 0.997
_diffrn_reflns_limit_h_max 13
_diffrn_reflns_limit_h_min -13
_diffrn_reflns_limit_k_max 13
_diffrn_reflns_limit_k_min -13
_diffrn_reflns_limit_l_max 18
_diffrn_reflns_limit_l_min -18
_diffrn_reflns_number 74232
_diffrn_reflns_point_group_measured_fraction_full 0.997
_diffrn_reflns_point_group_measured_fraction_max 0.997
_diffrn_reflns_theta_full 25.242
_diffrn_reflns_theta_max 28.332
_diffrn_reflns_theta_min 2.462
_exptl_absorpt_coefficient_mu 2.800
_exptl_absorpt_correction_T_max 0.6750
_exptl_absorpt_correction_T_min 0.6237
_exptl_absorpt_correction_type multi-scan
_exptl_absorpt_process_details
;
 SADABS 2016/2: Krause, L., Herbst-Irmer, R., Sheldrick G.M. & Stalke D.,
 J. Appl. Cryst. 48 (2015) 3-10
;
_exptl_crystal_colour red
_exptl_crystal_density_diffrn 1.756
_exptl_crystal_description plate
_exptl_crystal_F_000 713
_exptl_crystal_size_max 0.180
_exptl_crystal_size_mid 0.040
_exptl_crystal_size_min 0.020
_refine_diff_density_max 0.833
_refine_diff_density_min -0.408
_refine_diff_density_rms 0.088
_refine_ls_extinction_method none
_refine_ls_goodness_of_fit_ref 1.083
_refine_ls_hydrogen_treatment mixed
_refine_ls_matrix_type full
_refine_ls_number_parameters 423
_refine_ls_number_reflns 6798
_refine_ls_number_restraints 127
_refine_ls_restrained_S_all 1.075
_refine_ls_R_factor_all 0.0277
_refine_ls_R_factor_gt 0.0224
_refine_ls_shift/su_max 0.002
_refine_ls_shift/su_mean 0.000
_refine_ls_structure_factor_coef Fsqd
_refine_ls_weighting_details 'w=1/[\s^2^(Fo^2^)+(0.0166P)^2^+1.3172P] where P=(Fo^2^+2Fc^2^)/3'
_refine_ls_weighting_scheme calc
_refine_ls_wR_factor_gt 0.0462
_refine_ls_wR_factor_ref 0.0486
_reflns_Friedel_coverage 0.000
_reflns_number_gt 6203
_reflns_number_total 6798
_reflns_threshold_expression 'I > 2\s(I)'
_cod_data_source_file d0dt01293a2.cif
_cod_data_source_block 1
_cod_depositor_comments 'Adding full bibliography for 7704612--7704615.cif.'
_cod_database_code 7704612
_shelx_shelxl_version_number 2018/1
_shelx_space_group_comment
;
The symmetry employed for this shelxl refinement is uniquely defined
by the following loop, which should always be used as a source of
symmetry information in preference to the above space-group names.
They are only intended as comments.
;
_shelx_estimated_absorpt_t_min 0.633
_shelx_estimated_absorpt_t_max 0.946

loop_
_space_group_symop_operation_xyz
'x, y, z'
'-x, -y, -z'

loop_
_atom_site_label
_atom_site_type_symbol
_atom_site_fract_x
_atom_site_fract_y
_atom_site_fract_z
_atom_site_U_iso_or_equiv
_atom_site_adp_type
_atom_site_occupancy
_atom_site_site_symmetry_order
_atom_site_calc_flag
_atom_site_refinement_flags_posn
_atom_site_refinement_flags_adp
_atom_site_refinement_flags_occupancy
_atom_site_disorder_assembly
_atom_site_disorder_group
Dy1 Dy 0.67605(2) 0.70084(2) 0.66854(2) 0.01931(4) Uani 1 1 d . . . . .
O1 O 0.78289(17) 0.56593(18) 0.78243(12) 0.0258(4) Uani 1 1 d . . . . .
O2 O 0.45383(16) 0.80703(17) 0.75390(12) 0.0228(3) Uani 1 1 d . . . . .
H2P H 0.437700 0.796592 0.818008 0.065(14) Uiso 1 1 d R . . . .
N1 N 0.9372(2) 0.63545(19) 0.62602(14) 0.0213(4) Uani 1 1 d . . . . .
N2 N 0.7640(2) 0.73961(19) 0.49639(14) 0.0211(4) Uani 1 1 d . . . . .
N3 N 0.4885(2) 0.80387(19) 0.56290(14) 0.0200(4) Uani 1 1 d . . . . .
O11 O 0.53141(18) 0.53958(17) 0.69462(12) 0.0268(4) Uani 1 1 d . . . . .
O12 O 0.70675(18) 0.49654(18) 0.58022(13) 0.0286(4) Uani 1 1 d . . . . .
O21 O 0.68994(19) 0.93271(17) 0.63868(13) 0.0285(4) Uani 1 1 d . . . . .
O22 O 0.72691(19) 0.85339(18) 0.78170(13) 0.0302(4) Uani 1 1 d . . . . .
C1 C 0.9215(2) 0.5445(2) 0.78496(18) 0.0237(5) Uani 1 1 d . . . . .
C2 C 0.9866(3) 0.4865(3) 0.86604(19) 0.0295(6) Uani 1 1 d . . . . .
H2 H 0.930321 0.462515 0.921746 0.035 Uiso 1 1 calc R U . . .
C3 C 1.1324(3) 0.4640(3) 0.8656(2) 0.0319(6) Uani 1 1 d . . . . .
H3 H 1.174466 0.424157 0.921144 0.038 Uiso 1 1 calc R U . . .
C4 C 1.2181(3) 0.4983(3) 0.7860(2) 0.0299(6) Uani 1 1 d . . . . .
H4 H 1.317618 0.482980 0.787287 0.036 Uiso 1 1 calc R U . . .
C5 C 1.1579(3) 0.5546(2) 0.70497(19) 0.0255(5) Uani 1 1 d . . . . .
H5 H 1.215971 0.577478 0.649792 0.031 Uiso 1 1 calc R U . . .
C6 C 1.0109(2) 0.5782(2) 0.70401(17) 0.0215(5) Uani 1 1 d . . . . .
C7 C 0.9966(2) 0.6503(2) 0.53987(17) 0.0226(5) Uani 1 1 d . . . . .
H7 H 1.097157 0.624479 0.524552 0.027 Uiso 1 1 calc R U . . .
C8 C 0.9047(3) 0.7084(2) 0.46583(17) 0.0219(5) Uani 1 1 d . . . . .
C9 C 0.9578(3) 0.7295(2) 0.36996(18) 0.0264(5) Uani 1 1 d . . . . .
H9 H 1.057339 0.706269 0.349588 0.032 Uiso 1 1 calc R U . . .
C10 C 0.8624(3) 0.7850(2) 0.30518(18) 0.0272(5) Uani 1 1 d . . . . .
H10 H 0.896005 0.800153 0.239488 0.033 Uiso 1 1 calc R U . . .
C11 C 0.7177(3) 0.8183(2) 0.33655(17) 0.0247(5) Uani 1 1 d . . . . .
H11 H 0.650877 0.856853 0.293049 0.030 Uiso 1 1 calc R U . . .
C12 C 0.6724(3) 0.7939(2) 0.43327(16) 0.0216(5) Uani 1 1 d . . . . .
C13 C 0.5213(3) 0.8296(2) 0.47309(17) 0.0223(5) Uani 1 1 d . . . . .
H13 H 0.449833 0.870679 0.433385 0.027 Uiso 1 1 calc R U . . .
C14 C 0.3461(2) 0.8398(2) 0.60923(17) 0.0203(5) Uani 1 1 d . . . . .
C15 C 0.2248(3) 0.8742(2) 0.56221(18) 0.0234(5) Uani 1 1 d . . . . .
H15 H 0.233570 0.874696 0.493678 0.028 Uiso 1 1 calc R U . . .
C16 C 0.0911(3) 0.9076(2) 0.61554(19) 0.0249(5) Uani 1 1 d . . . . .
H16 H 0.008157 0.932102 0.583695 0.030 Uiso 1 1 calc R U . . .
C17 C 0.0792(3) 0.9052(2) 0.71570(19) 0.0257(5) Uani 1 1 d . . . . .
H17 H -0.012622 0.926619 0.752004 0.031 Uiso 1 1 calc R U . . .
C18 C 0.1983(3) 0.8722(2) 0.76347(18) 0.0237(5) Uani 1 1 d . . . . .
H18 H 0.188283 0.872356 0.832015 0.028 Uiso 1 1 calc R U . . .
C19 C 0.3337(2) 0.8385(2) 0.71059(17) 0.0202(5) Uani 1 1 d . . . . .
N10 N 0.6069(2) 0.4585(2) 0.63231(15) 0.0254(4) Uani 1 1 d . . . . .
O10 O 0.5858(2) 0.3497(2) 0.62373(15) 0.0427(5) Uani 1 1 d . . . . .
N20 N 0.7076(2) 0.9541(2) 0.72356(17) 0.0307(5) Uani 1 1 d . . . . .
O20 O 0.7089(3) 1.0645(2) 0.74706(18) 0.0577(7) Uani 1 1 d . . . . .
N1S N 0.4416(2) 0.7523(2) 0.93208(15) 0.0284(5) Uani 1 1 d . . . . .
C1S C 0.3723(3) 0.6684(3) 0.9802(2) 0.0365(6) Uani 1 1 d . . . . .
H1SA H 0.318611 0.626843 0.946226 0.044 Uiso 1 1 calc R U . . .
C2S C 0.3764(3) 0.6401(3) 1.0781(2) 0.0403(7) Uani 1 1 d . . . . .
H2S H 0.327599 0.579145 1.110998 0.048 Uiso 1 1 calc R U . . .
C3S C 0.4530(3) 0.7025(3) 1.1266(2) 0.0414(7) Uani 1 1 d . . . . .
H3S H 0.455455 0.687119 1.194088 0.050 Uiso 1 1 calc R U . . .
C4S C 0.5257(4) 0.7870(4) 1.0767(2) 0.0463(8) Uani 1 1 d . . . . .
H4S H 0.580627 0.829212 1.108976 0.056 Uiso 1 1 calc R U . . .
C5S C 0.5184(3) 0.8100(3) 0.9789(2) 0.0403(7) Uani 1 1 d . . . . .
H5S H 0.569160 0.868264 0.944291 0.048 Uiso 1 1 calc R U . . .
C11S C 0.9570(8) 0.9280(6) 0.9917(6) 0.0292(18) Uani 0.3 1 d G U P A -1
C12S C 1.0693(8) 0.9124(7) 1.0458(5) 0.035(2) Uani 0.3 1 d G U P A -1
H1S2 H 1.105136 0.829522 1.077678 0.042 Uiso 0.3 1 calc R U P A -1
C13S C 1.1292(8) 1.0181(9) 1.0533(6) 0.041(2) Uani 0.3 1 d G U P A -1
H13S H 1.205937 1.007465 1.090223 0.049 Uiso 0.3 1 calc R U P A -1
C14S C 1.0767(9) 1.1394(7) 1.0066(8) 0.053(3) Uani 0.3 1 d G U P A -1
H14S H 1.117634 1.211637 1.011742 0.064 Uiso 0.3 1 calc R U P A -1
C15S C 0.9644(10) 1.1550(7) 0.9526(9) 0.039(2) Uani 0.3 1 d G U P A -1
H15S H 0.928528 1.237869 0.920717 0.047 Uiso 0.3 1 calc R U P A -1
C16S C 0.9045(9) 1.0493(8) 0.9451(8) 0.034(3) Uani 0.3 1 d G U P A -1
H16S H 0.827725 1.059927 0.908172 0.041 Uiso 0.3 1 calc R U P A -1
C17S C 0.8922(15) 0.8291(13) 0.9810(9) 0.044(3) Uani 0.3 1 d . . P A -1
H17A H 0.960624 0.755726 0.946319 0.066 Uiso 0.3 1 calc R U P A -1
H17B H 0.811589 0.864104 0.944252 0.066 Uiso 0.3 1 calc R U P A -1
H17C H 0.858013 0.796529 1.044791 0.066 Uiso 0.3 1 calc R U P A -1
N2S_1 N 0.921(3) 1.066(2) 0.941(2) 0.040 Uiso 0.15 1 d D U P B -2
C6S_1 C 0.998(3) 1.145(2) 0.9647(19) 0.040 Uiso 0.15 1 d D U P B -2
H6S_1 H 0.985642 1.233200 0.939480 0.040 Uiso 0.15 1 calc R U P B -2
C7S_1 C 1.097(2) 1.092(2) 1.0271(17) 0.040 Uiso 0.15 1 d D U P B -2
H7S_1 H 1.155306 1.143345 1.045921 0.040 Uiso 0.15 1 calc R U P B -2
C8S_1 C 1.110(3) 0.963(2) 1.062(2) 0.040 Uiso 0.15 1 d D U P B -2
H8S_1 H 1.177692 0.926862 1.105167 0.040 Uiso 0.15 1 calc R U P B -2
C9S_1 C 1.029(3) 0.885(2) 1.035(2) 0.040 Uiso 0.15 1 d D U P B -2
H9S_1 H 1.043318 0.794653 1.056688 0.040 Uiso 0.15 1 calc R U P B -2
C10S_1 C 0.925(3) 0.942(2) 0.976(2) 0.040 Uiso 0.15 1 d D U P B -2
H10S_1 H 0.860250 0.895294 0.960659 0.040 Uiso 0.15 1 calc R U P B -2

loop_
_atom_site_aniso_label
_atom_site_aniso_U_11
_atom_site_aniso_U_22
_atom_site_aniso_U_33
_atom_site_aniso_U_23
_atom_site_aniso_U_13
_atom_site_aniso_U_12
Dy1 0.01771(6) 0.02307(6) 0.01545(5) 0.00060(4) -0.00059(4) -0.00319(4)
O1 0.0190(8) 0.0343(10) 0.0218(9) 0.0052(7) -0.0017(7) -0.0044(7)
O2 0.0184(8) 0.0315(9) 0.0163(8) -0.0018(7) -0.0021(6) -0.0021(7)
N1 0.0213(10) 0.0204(10) 0.0218(10) -0.0007(8) -0.0013(8) -0.0055(8)
N2 0.0236(10) 0.0199(10) 0.0186(10) -0.0012(8) 0.0004(8) -0.0047(8)
N3 0.0197(9) 0.0212(10) 0.0184(10) -0.0022(8) -0.0022(7) -0.0038(8)
O11 0.0244(9) 0.0299(9) 0.0250(9) -0.0028(7) 0.0021(7) -0.0073(7)
O12 0.0283(9) 0.0299(9) 0.0257(9) -0.0030(7) 0.0076(7) -0.0088(8)
O21 0.0330(10) 0.0262(9) 0.0256(9) -0.0005(7) -0.0075(8) -0.0045(8)
O22 0.0304(10) 0.0342(10) 0.0250(9) -0.0019(8) -0.0073(8) -0.0044(8)
C1 0.0205(11) 0.0253(12) 0.0238(12) -0.0015(10) -0.0024(9) -0.0029(9)
C2 0.0256(13) 0.0371(15) 0.0222(13) 0.0020(11) -0.0012(10) -0.0035(11)
C3 0.0265(13) 0.0394(15) 0.0276(14) -0.0001(11) -0.0083(11) -0.0020(11)
C4 0.0209(12) 0.0329(14) 0.0347(15) -0.0024(11) -0.0048(10) -0.0035(10)
C5 0.0227(12) 0.0230(12) 0.0293(13) -0.0003(10) 0.0007(10) -0.0052(10)
C6 0.0215(11) 0.0198(11) 0.0222(12) -0.0011(9) -0.0021(9) -0.0036(9)
C7 0.0199(11) 0.0218(11) 0.0244(12) -0.0029(9) 0.0025(9) -0.0047(9)
C8 0.0266(12) 0.0182(11) 0.0205(12) -0.0017(9) 0.0016(9) -0.0068(9)
C9 0.0305(13) 0.0246(12) 0.0228(12) -0.0044(10) 0.0051(10) -0.0080(10)
C10 0.0376(14) 0.0258(13) 0.0173(11) -0.0020(10) 0.0050(10) -0.0103(11)
C11 0.0329(13) 0.0247(12) 0.0173(11) -0.0008(9) -0.0033(10) -0.0081(10)
C12 0.0296(12) 0.0190(11) 0.0163(11) -0.0022(9) -0.0002(9) -0.0070(9)
C13 0.0261(12) 0.0197(11) 0.0211(12) -0.0013(9) -0.0044(9) -0.0048(9)
C14 0.0217(11) 0.0177(11) 0.0208(11) -0.0003(9) -0.0030(9) -0.0037(9)
C15 0.0265(12) 0.0232(12) 0.0216(12) 0.0021(9) -0.0062(10) -0.0075(10)
C16 0.0191(11) 0.0244(12) 0.0316(13) 0.0020(10) -0.0079(10) -0.0045(9)
C17 0.0199(11) 0.0262(12) 0.0299(13) 0.0001(10) 0.0002(10) -0.0055(10)
C18 0.0244(12) 0.0246(12) 0.0205(12) 0.0001(9) -0.0004(9) -0.0045(10)
C19 0.0199(11) 0.0192(11) 0.0207(11) 0.0001(9) -0.0032(9) -0.0036(9)
N10 0.0288(11) 0.0268(11) 0.0213(10) -0.0002(8) -0.0026(8) -0.0086(9)
O10 0.0604(14) 0.0355(11) 0.0372(12) -0.0091(9) 0.0057(10) -0.0255(10)
N20 0.0266(11) 0.0255(11) 0.0369(13) -0.0061(10) -0.0081(9) 0.0024(9)
O20 0.0833(18) 0.0269(11) 0.0631(16) -0.0144(11) -0.0320(14) 0.0009(11)
N1S 0.0261(11) 0.0321(12) 0.0213(11) 0.0017(9) 0.0004(8) 0.0004(9)
C1S 0.0344(15) 0.0364(15) 0.0344(15) 0.0034(12) -0.0004(12) -0.0042(12)
C2S 0.0373(16) 0.0391(16) 0.0348(16) 0.0118(13) 0.0057(13) -0.0007(13)
C3S 0.0396(16) 0.0487(18) 0.0221(14) 0.0072(12) -0.0001(12) 0.0095(14)
C4S 0.053(2) 0.059(2) 0.0275(15) 0.0044(14) -0.0109(14) -0.0142(16)
C5S 0.0432(17) 0.0509(18) 0.0271(15) 0.0085(13) -0.0064(12) -0.0137(14)
C11S 0.024(4) 0.037(4) 0.015(4) -0.001(3) 0.005(3) 0.008(3)
C12S 0.028(4) 0.046(5) 0.022(5) -0.004(4) 0.000(3) 0.008(3)
C13S 0.037(5) 0.052(5) 0.026(4) -0.009(4) 0.002(3) 0.000(3)
C14S 0.042(6) 0.058(5) 0.056(7) 0.004(5) -0.008(5) -0.006(4)
C15S 0.027(5) 0.036(4) 0.043(6) -0.002(4) 0.005(4) 0.008(4)
C16S 0.032(5) 0.038(4) 0.023(5) 0.002(4) 0.002(4) 0.006(3)
C17S 0.054(7) 0.051(4) 0.029(6) 0.015(4) -0.014(5) -0.014(4)

loop_
_atom_type_symbol
_atom_type_description
_atom_type_scat_dispersion_real
_atom_type_scat_dispersion_imag
_atom_type_scat_source
C C 0.0033 0.0016 'International Tables Vol C Tables 4.2.6.8 and 6.1.1.4'
H H 0.0000 0.0000 'International Tables Vol C Tables 4.2.6.8 and 6.1.1.4'
Dy Dy -0.1892 4.4098 'International Tables Vol C Tables 4.2.6.8 and 6.1.1.4'
N N 0.0061 0.0033 'International Tables Vol C Tables 4.2.6.8 and 6.1.1.4'
O O 0.0106 0.0060 'International Tables Vol C Tables 4.2.6.8 and 6.1.1.4'

loop_
_geom_angle_atom_site_label_1
_geom_angle_atom_site_label_2
_geom_angle_atom_site_label_3
_geom_angle
_geom_angle_site_symmetry_1
_geom_angle_site_symmetry_3
_geom_angle_publ_flag
O1 Dy1 O2 102.42(6) . . ?
O1 Dy1 O11 78.95(6) . . ?
O2 Dy1 O11 72.18(6) . . ?
O1 Dy1 O12 85.54(6) . . ?
O2 Dy1 O12 121.31(6) . . ?
O11 Dy1 O12 52.22(6) . . ?
O1 Dy1 O21 123.65(6) . . ?
O2 Dy1 O21 81.62(6) . . ?
O11 Dy1 O21 149.05(6) . . ?
O12 Dy1 O21 140.12(6) . . ?
O1 Dy1 N1 68.44(6) . . ?
O2 Dy1 N1 157.97(6) . . ?
O11 Dy1 N1 122.90(6) . . ?
O12 Dy1 N1 78.97(6) . . ?
O21 Dy1 N1 87.14(6) . . ?
O1 Dy1 N2 130.28(6) . . ?
O2 Dy1 N2 127.28(6) . . ?
O11 Dy1 N2 114.51(6) . . ?
O12 Dy1 N2 71.09(6) . . ?
O21 Dy1 N2 69.18(6) . . ?
N1 Dy1 N2 64.42(6) . . ?
O1 Dy1 O22 75.26(6) . . ?
O2 Dy1 O22 73.85(6) . . ?
O11 Dy1 O22 131.14(6) . . ?
O12 Dy1 O22 158.18(6) . . ?
O21 Dy1 O22 51.59(6) . . ?
N1 Dy1 O22 84.31(6) . . ?
N2 Dy1 O22 113.88(6) . . ?
O1 Dy1 N3 158.34(6) . . ?
O2 Dy1 N3 65.88(6) . . ?
O11 Dy1 N3 80.03(6) . . ?
O12 Dy1 N3 85.73(6) . . ?
O21 Dy1 N3 74.31(6) . . ?
N1 Dy1 N3 128.87(6) . . ?
N2 Dy1 N3 64.45(6) . . ?
O22 Dy1 N3 115.84(6) . . ?
O1 Dy1 N10 79.67(6) . . ?
O2 Dy1 N10 97.37(6) . . ?
O11 Dy1 N10 26.14(6) . . ?
O12 Dy1 N10 26.18(6) . . ?
O21 Dy1 N10 156.46(6) . . ?
N1 Dy1 N10 100.41(6) . . ?
N2 Dy1 N10 93.84(6) . . ?
O22 Dy1 N10 150.71(6) . . ?
N3 Dy1 N10 83.78(6) . . ?
O1 Dy1 N20 100.38(7) . . ?
O2 Dy1 N20 74.51(6) . . ?
O11 Dy1 N20 145.63(6) . . ?
O12 Dy1 N20 161.82(6) . . ?
O21 Dy1 N20 25.70(6) . . ?
N1 Dy1 N20 87.18(6) . . ?
N2 Dy1 N20 92.37(7) . . ?
O22 Dy1 N20 26.02(6) . . ?
N3 Dy1 N20 94.02(6) . . ?
N10 Dy1 N20 171.74(6) . . ?
C1 O1 Dy1 120.72(15) . . ?
C19 O2 Dy1 121.09(14) . . ?
C19 O2 H2P 113.4 . . ?
Dy1 O2 H2P 120.5 . . ?
C7 N1 C6 124.5(2) . . ?
C7 N1 Dy1 121.96(16) . . ?
C6 N1 Dy1 113.47(14) . . ?
C12 N2 C8 119.2(2) . . ?
C12 N2 Dy1 120.51(15) . . ?
C8 N2 Dy1 120.31(15) . . ?
C13 N3 C14 122.4(2) . . ?
C13 N3 Dy1 121.10(16) . . ?
C14 N3 Dy1 116.33(14) . . ?
N10 O11 Dy1 95.85(13) . . ?
N10 O12 Dy1 95.24(13) . . ?
N20 O21 Dy1 96.86(14) . . ?
N20 O22 Dy1 94.82(14) . . ?
O1 C1 C2 122.2(2) . . ?
O1 C1 C6 120.6(2) . . ?
C2 C1 C6 117.2(2) . . ?
C3 C2 C1 120.6(2) . . ?
C3 C2 H2 119.7 . . ?
C1 C2 H2 119.7 . . ?
C4 C3 C2 121.4(2) . . ?
C4 C3 H3 119.3 . . ?
C2 C3 H3 119.3 . . ?
C5 C4 C3 119.5(2) . . ?
C5 C4 H4 120.2 . . ?
C3 C4 H4 120.2 . . ?
C4 C5 C6 119.9(2) . . ?
C4 C5 H5 120.1 . . ?
C6 C5 H5 120.1 . . ?
C5 C6 N1 125.1(2) . . ?
C5 C6 C1 121.4(2) . . ?
N1 C6 C1 113.5(2) . . ?
N1 C7 C8 118.0(2) . . ?
N1 C7 H7 121.0 . . ?
C8 C7 H7 121.0 . . ?
N2 C8 C9 121.9(2) . . ?
N2 C8 C7 115.3(2) . . ?
C9 C8 C7 122.8(2) . . ?
C10 C9 C8 118.6(2) . . ?
C10 C9 H9 120.7 . . ?
C8 C9 H9 120.7 . . ?
C9 C10 C11 119.7(2) . . ?
C9 C10 H10 120.1 . . ?
C11 C10 H10 120.1 . . ?
C10 C11 C12 118.5(2) . . ?
C10 C11 H11 120.7 . . ?
C12 C11 H11 120.7 . . ?
N2 C12 C11 122.2(2) . . ?
N2 C12 C13 115.8(2) . . ?
C11 C12 C13 122.0(2) . . ?
N3 C13 C12 118.1(2) . . ?
N3 C13 H13 120.9 . . ?
C12 C13 H13 120.9 . . ?
C15 C14 C19 120.3(2) . . ?
C15 C14 N3 125.3(2) . . ?
C19 C14 N3 114.4(2) . . ?
C16 C15 C14 119.9(2) . . ?
C16 C15 H15 120.0 . . ?
C14 C15 H15 120.0 . . ?
C15 C16 C17 119.7(2) . . ?
C15 C16 H16 120.2 . . ?
C17 C16 H16 120.2 . . ?
C18 C17 C16 121.2(2) . . ?
C18 C17 H17 119.4 . . ?
C16 C17 H17 119.4 . . ?
C17 C18 C19 119.7(2) . . ?
C17 C18 H18 120.1 . . ?
C19 C18 H18 120.1 . . ?
O2 C19 C18 122.1(2) . . ?
O2 C19 C14 118.7(2) . . ?
C18 C19 C14 119.2(2) . . ?
O10 N10 O11 121.8(2) . . ?
O10 N10 O12 121.9(2) . . ?
O11 N10 O12 116.2(2) . . ?
O10 N10 Dy1 173.68(18) . . ?
O11 N10 Dy1 58.01(11) . . ?
O12 N10 Dy1 58.58(11) . . ?
O20 N20 O21 121.4(2) . . ?
O20 N20 O22 122.5(2) . . ?
O21 N20 O22 116.2(2) . . ?
O20 N20 Dy1 174.66(19) . . ?
O21 N20 Dy1 57.44(12) . . ?
O22 N20 Dy1 59.16(12) . . ?
C5S N1S C1S 119.4(2) . . ?
N1S C1S C2S 122.0(3) . . ?
N1S C1S H1SA 119.0 . . ?
C2S C1S H1SA 119.0 . . ?
C3S C2S C1S 118.3(3) . . ?
C3S C2S H2S 120.8 . . ?
C1S C2S H2S 120.8 . . ?
C4S C3S C2S 119.5(3) . . ?
C4S C3S H3S 120.2 . . ?
C2S C3S H3S 120.2 . . ?
C3S C4S C5S 119.3(3) . . ?
C3S C4S H4S 120.3 . . ?
C5S C4S H4S 120.3 . . ?
N1S C5S C4S 121.4(3) . . ?
N1S C5S H5S 119.3 . . ?
C4S C5S H5S 119.3 . . ?
C17S C11S C12S 123.6(7) . . ?
C17S C11S C16S 116.4(7) . . ?
C12S C11S C16S 120.0 . . ?
C11S C12S C13S 120.0 . . ?
C11S C12S H1S2 120.0 . . ?
C13S C12S H1S2 120.0 . . ?
C14S C13S C12S 120.0 . . ?
C14S C13S H13S 120.0 . . ?
C12S C13S H13S 120.0 . . ?
C13S C14S C15S 120.0 . . ?
C13S C14S H14S 120.0 . . ?
C15S C14S H14S 120.0 . . ?
C16S C15S C14S 120.0 . . ?
C16S C15S H15S 120.0 . . ?
C14S C15S H15S 120.0 . . ?
C15S C16S C11S 120.0 . . ?
C15S C16S H16S 120.0 . . ?
C11S C16S H16S 120.0 . . ?
C11S C17S H17A 109.5 . . ?
C11S C17S H17B 109.5 . . ?
H17A C17S H17B 109.5 . . ?
C11S C17S H17C 109.5 . . ?
H17A C17S H17C 109.5 . . ?
H17B C17S H17C 109.5 . . ?
C6S_1 N2S_1 C10S_1 126.1(16) . . ?
N2S_1 C6S_1 C7S_1 117.3(14) . . ?
N2S_1 C6S_1 H6S_1 121.4 . . ?
C7S_1 C6S_1 H6S_1 121.4 . . ?
C8S_1 C7S_1 C6S_1 118.9(14) . . ?
C8S_1 C7S_1 H7S_1 120.6 . . ?
C6S_1 C7S_1 H7S_1 120.6 . . ?
C7S_1 C8S_1 C9S_1 122.1(13) . . ?
C7S_1 C8S_1 H8S_1 119.0 . . ?
C9S_1 C8S_1 H8S_1 119.0 . . ?
C8S_1 C9S_1 C10S_1 118.1(14) . . ?
C8S_1 C9S_1 H9S_1 121.0 . . ?
C10S_1 C9S_1 H9S_1 121.0 . . ?
N2S_1 C10S_1 C9S_1 117.2(14) . . ?
N2S_1 C10S_1 H10S_1 121.4 . . ?
C9S_1 C10S_1 H10S_1 121.4 . . ?

loop_
_geom_bond_atom_site_label_1
_geom_bond_atom_site_label_2
_geom_bond_distance
_geom_bond_site_symmetry_2
_geom_bond_publ_flag
Dy1 O1 2.2391(16) . ?
Dy1 O2 2.3663(16) . ?
Dy1 O11 2.4445(17) . ?
Dy1 O12 2.4570(18) . ?
Dy1 O21 2.4576(18) . ?
Dy1 N1 2.4713(19) . ?
Dy1 N2 2.4872(19) . ?
Dy1 O22 2.4944(18) . ?
Dy1 N3 2.4971(19) . ?
O1 C1 1.325(3) . ?
O2 C19 1.354(3) . ?
O2 H2P 0.8932 . ?
N1 C7 1.282(3) . ?
N1 C6 1.406(3) . ?
N2 C12 1.340(3) . ?
N2 C8 1.347(3) . ?
N3 C13 1.282(3) . ?
N3 C14 1.422(3) . ?
O11 N10 1.270(3) . ?
O12 N10 1.270(3) . ?
O21 N20 1.264(3) . ?
O22 N20 1.275(3) . ?
C1 C2 1.403(3) . ?
C1 C6 1.417(3) . ?
C2 C3 1.387(4) . ?
C2 H2 0.9500 . ?
C3 C4 1.386(4) . ?
C3 H3 0.9500 . ?
C4 C5 1.376(4) . ?
C4 H4 0.9500 . ?
C5 C6 1.400(3) . ?
C5 H5 0.9500 . ?
C7 C8 1.464(3) . ?
C7 H7 0.9500 . ?
C8 C9 1.395(3) . ?
C9 C10 1.384(4) . ?
C9 H9 0.9500 . ?
C10 C11 1.386(4) . ?
C10 H10 0.9500 . ?
C11 C12 1.393(3) . ?
C11 H11 0.9500 . ?
C12 C13 1.469(3) . ?
C13 H13 0.9500 . ?
C14 C15 1.393(3) . ?
C14 C19 1.405(3) . ?
C15 C16 1.387(3) . ?
C15 H15 0.9500 . ?
C16 C17 1.388(4) . ?
C16 H16 0.9500 . ?
C17 C18 1.380(3) . ?
C17 H17 0.9500 . ?
C18 C19 1.398(3) . ?
C18 H18 0.9500 . ?
N10 O10 1.219(3) . ?
N20 O20 1.219(3) . ?
N1S C5S 1.333(4) . ?
N1S C1S 1.336(4) . ?
C1S C2S 1.386(4) . ?
C1S H1SA 0.9500 . ?
C2S C3S 1.376(5) . ?
C2S H2S 0.9500 . ?
C3S C4S 1.370(5) . ?
C3S H3S 0.9500 . ?
C4S C5S 1.381(4) . ?
C4S H4S 0.9500 . ?
C5S H5S 0.9500 . ?
C11S C17S 1.368(14) . ?
C11S C12S 1.3900 . ?
C11S C16S 1.3900 . ?
C12S C13S 1.3900 . ?
C12S H1S2 0.9500 . ?
C13S C14S 1.3900 . ?
C13S H13S 0.9500 . ?
C14S C15S 1.3900 . ?
C14S H14S 0.9500 . ?
C15S C16S 1.3900 . ?
C15S H15S 0.9500 . ?
C16S H16S 0.9500 . ?
C17S H17A 0.9800 . ?
C17S H17B 0.9800 . ?
C17S H17C 0.9800 . ?
N2S_1 C6S_1 1.331(13) . ?
N2S_1 C10S_1 1.341(12) . ?
C6S_1 C7S_1 1.379(10) . ?
C6S_1 H6S_1 0.9500 . ?
C7S_1 C8S_1 1.373(15) . ?
C7S_1 H7S_1 0.9500 . ?
C8S_1 C9S_1 1.373(10) . ?
C8S_1 H8S_1 0.9500 . ?
C9S_1 C10S_1 1.388(15) . ?
C9S_1 H9S_1 0.9500 . ?
C10S_1 H10S_1 0.9500 . ?

loop_
_geom_hbond_atom_site_label_D
_geom_hbond_atom_site_label_H
_geom_hbond_atom_site_label_A
_geom_hbond_distance_DH
_geom_hbond_distance_HA
_geom_hbond_distance_DA
_geom_hbond_angle_DHA
_geom_hbond_site_symmetry_A
_geom_hbond_publ_flag
C7 H7 O12 0.95 2.37 3.209(3) 146.5 2_766 yes
C13 H13 O21 0.95 2.40 3.253(3) 150.0 2_676 yes
O2 H2P N1S 0.89 1.63 2.513(3) 167.3 . yes
C2S H2S O1 0.95 2.41 3.347(3) 170.6 2_667 yes
C5S H5S O22 0.95 2.56 3.280(4) 133.1 . yes

loop_
_geom_torsion_atom_site_label_1
_geom_torsion_atom_site_label_2
_geom_torsion_atom_site_label_3
_geom_torsion_atom_site_label_4
_geom_torsion
_geom_torsion_site_symmetry_1
_geom_torsion_site_symmetry_2
_geom_torsion_site_symmetry_3
_geom_torsion_site_symmetry_4
_geom_torsion_publ_flag
Dy1 O1 C1 C2 165.16(19) . . . . ?
Dy1 O1 C1 C6 -15.7(3) . . . . ?
O1 C1 C2 C3 179.1(2) . . . . ?
C6 C1 C2 C3 0.0(4) . . . . ?
C1 C2 C3 C4 0.4(4) . . . . ?
C2 C3 C4 C5 -0.7(4) . . . . ?
C3 C4 C5 C6 0.7(4) . . . . ?
C4 C5 C6 N1 179.7(2) . . . . ?
C4 C5 C6 C1 -0.4(4) . . . . ?
C7 N1 C6 C5 14.0(4) . . . . ?
Dy1 N1 C6 C5 -167.83(19) . . . . ?
C7 N1 C6 C1 -166.0(2) . . . . ?
Dy1 N1 C6 C1 12.2(2) . . . . ?
O1 C1 C6 C5 -179.2(2) . . . . ?
C2 C1 C6 C5 0.0(4) . . . . ?
O1 C1 C6 N1 0.8(3) . . . . ?
C2 C1 C6 N1 179.9(2) . . . . ?
C6 N1 C7 C8 178.3(2) . . . . ?
Dy1 N1 C7 C8 0.2(3) . . . . ?
C12 N2 C8 C9 -0.8(3) . . . . ?
Dy1 N2 C8 C9 -179.62(17) . . . . ?
C12 N2 C8 C7 179.6(2) . . . . ?
Dy1 N2 C8 C7 0.8(3) . . . . ?
N1 C7 C8 N2 -0.7(3) . . . . ?
N1 C7 C8 C9 179.8(2) . . . . ?
N2 C8 C9 C10 0.5(4) . . . . ?
C7 C8 C9 C10 180.0(2) . . . . ?
C8 C9 C10 C11 0.1(4) . . . . ?
C9 C10 C11 C12 -0.3(4) . . . . ?
C8 N2 C12 C11 0.6(3) . . . . ?
Dy1 N2 C12 C11 179.40(17) . . . . ?
C8 N2 C12 C13 -177.8(2) . . . . ?
Dy1 N2 C12 C13 1.0(3) . . . . ?
C10 C11 C12 N2 0.0(4) . . . . ?
C10 C11 C12 C13 178.3(2) . . . . ?
C14 N3 C13 C12 177.2(2) . . . . ?
Dy1 N3 C13 C12 1.4(3) . . . . ?
N2 C12 C13 N3 -1.6(3) . . . . ?
C11 C12 C13 N3 -180.0(2) . . . . ?
C13 N3 C14 C15 17.1(4) . . . . ?
Dy1 N3 C14 C15 -167.00(18) . . . . ?
C13 N3 C14 C19 -163.0(2) . . . . ?
Dy1 N3 C14 C19 12.9(2) . . . . ?
C19 C14 C15 C16 0.2(4) . . . . ?
N3 C14 C15 C16 -179.9(2) . . . . ?
C14 C15 C16 C17 -0.7(4) . . . . ?
C15 C16 C17 C18 1.1(4) . . . . ?
C16 C17 C18 C19 -1.0(4) . . . . ?
Dy1 O2 C19 C18 164.89(17) . . . . ?
Dy1 O2 C19 C14 -16.5(3) . . . . ?
C17 C18 C19 O2 179.1(2) . . . . ?
C17 C18 C19 C14 0.5(4) . . . . ?
C15 C14 C19 O2 -178.8(2) . . . . ?
N3 C14 C19 O2 1.3(3) . . . . ?
C15 C14 C19 C18 -0.1(3) . . . . ?
N3 C14 C19 C18 -180.0(2) . . . . ?
Dy1 O11 N10 O10 172.6(2) . . . . ?
Dy1 O11 N10 O12 -6.7(2) . . . . ?
Dy1 O12 N10 O10 -172.6(2) . . . . ?
Dy1 O12 N10 O11 6.6(2) . . . . ?
Dy1 O21 N20 O20 -173.9(2) . . . . ?
Dy1 O21 N20 O22 7.6(2) . . . . ?
Dy1 O22 N20 O20 174.0(2) . . . . ?
Dy1 O22 N20 O21 -7.5(2) . . . . ?
C5S N1S C1S C2S 0.7(4) . . . . ?
N1S C1S C2S C3S 0.9(4) . . . . ?
C1S C2S C3S C4S -1.9(4) . . . . ?
C2S C3S C4S C5S 1.3(5) . . . . ?
C1S N1S C5S C4S -1.3(4) . . . . ?
C3S C4S C5S N1S 0.3(5) . . . . ?
C17S C11S C12S C13S -179.9(13) . . . . ?
C16S C11S C12S C13S 0.0 . . . . ?
C11S C12S C13S C14S 0.0 . . . . ?
C12S C13S C14S C15S 0.0 . . . . ?
C13S C14S C15S C16S 0.0 . . . . ?
C14S C15S C16S C11S 0.0 . . . . ?
C17S C11S C16S C15S 179.9(12) . . . . ?
C12S C11S C16S C15S 0.0 . . . . ?
C10S_1 N2S_1 C6S_1 C7S_1 3(2) . . . . ?
N2S_1 C6S_1 C7S_1 C8S_1 0(2) . . . . ?
C6S_1 C7S_1 C8S_1 C9S_1 1(4) . . . . ?
C7S_1 C8S_1 C9S_1 C10S_1 -4(4) . . . . ?
C6S_1 N2S_1 C10S_1 C9S_1 -6(4) . . . . ?
C8S_1 C9S_1 C10S_1 N2S_1 6(4) . . . . ?
